data_2239987
loop_
_publ_author_name
'Ahn, Seoung Hyun'
'Shin, Jong Won'
'Moon, Dohyun'

_publ_section_title
;
 Crystal structure of
 bis(1,3-bis{[(1<i>H</i>-pyrrol-2-yl)methylidene]amino-\k<i>N</i>}propan-2-olato-\k<i>O</i>)manganese(III)
 nitrate methanol monosolvate
;
_journal_coeditor_code IS5374
_journal_issue 10
_journal_name_full 'Acta Crystallographica Section E'
_journal_page_first 210
_journal_page_last 212
_journal_paper_doi 10.1107/S1600536814020406
_journal_volume 70
_journal_year 2014
_chemical_formula_iupac '[Mn (C13 H15 N4 O)2], N O3, C H4 O'
_chemical_formula_moiety 'C26 H30 Mn N8 O2 +, N O3 -, C H4 O'
_chemical_formula_sum 'C27 H34 Mn N9 O6'
_chemical_formula_weight 635.57
_chemical_name_systematic
'Bis(1,3-bis{[(1<i>H</i>-pyrrol-2-yl)methylidene]amino-\k<i>N</i>}propan-2-olato-\k<i>O</i>)manganese(III) nitrate methanol monosolvate'
_space_group_crystal_system triclinic
_space_group_IT_number 2
_space_group_name_Hall '-P 1'
_space_group_name_H-M_alt 'P -1'
_symmetry_space_group_name_Hall '-P 1'
_symmetry_space_group_name_H-M 'P -1'
_atom_sites_solution_hydrogens geom
_audit_creation_method SHELXL-2014/6
_cell_angle_alpha 76.05(3)
_cell_angle_beta 82.51(3)
_cell_angle_gamma 61.22(3)
_cell_formula_units_Z 2
_cell_length_a 10.516(2)
_cell_length_b 10.887(2)
_cell_length_c 14.981(3)
_cell_measurement_reflns_used 36688
_cell_measurement_temperature 100(2)
_cell_measurement_theta_max 33.55
_cell_measurement_theta_min 0.36
_cell_volume 1458.7(7)
_computing_cell_refinement '<i>HKL3000sm</i> (Otwinowski & Minor, 1997)'
_computing_data_collection '<i>PAL ADSC Quantum-210 ADX Program</i> (Arvai & Nielsen,  1983)'
_computing_data_reduction '<i>HKL3000sm</i> (Otwinowski & Minor, 1997)'
_computing_molecular_graphics 'ORTEP-3 for Windows (Farrugia, 2012)'
_computing_publication_material 'WINGX (Farrugia, 2012)'
_computing_structure_refinement 'SHELXL2014/6 (Sheldrick, 2008)'
_computing_structure_solution 'SHELXS2013/1 (Sheldrick, 2008)'
_diffrn_ambient_temperature 100(2)
_diffrn_measured_fraction_theta_full 0.947
_diffrn_measured_fraction_theta_max 0.933
_diffrn_measurement_device_type 'ADSC Q210 CCD area detector'
_diffrn_measurement_method 'omega scan'
_diffrn_radiation_type synchrotron
_diffrn_radiation_wavelength 0.62998
_diffrn_reflns_av_R_equivalents 0.0369
_diffrn_reflns_limit_h_max 14
_diffrn_reflns_limit_h_min -14
_diffrn_reflns_limit_k_max 14
_diffrn_reflns_limit_k_min -14
_diffrn_reflns_limit_l_max 20
_diffrn_reflns_limit_l_min -20
_diffrn_reflns_number 15140
_diffrn_reflns_theta_full 22.209
_diffrn_reflns_theta_max 25.998
_diffrn_reflns_theta_min 1.959
_exptl_absorpt_coefficient_mu 0.368
_exptl_absorpt_correction_T_max 0.993
_exptl_absorpt_correction_T_min 0.971
_exptl_absorpt_correction_type empirical
_exptl_absorpt_process_details '(HKL3000 Scalepack; Otwinowski & Minor, 1997)'
_exptl_crystal_colour Black
_exptl_crystal_density_diffrn 1.447
_exptl_crystal_description Needle
_exptl_crystal_F_000 664
_exptl_crystal_size_max 0.080
_exptl_crystal_size_mid 0.020
_exptl_crystal_size_min 0.020
_refine_diff_density_max 1.346
_refine_diff_density_min -0.693
_refine_ls_extinction_coef 0.023(6)
_refine_ls_extinction_expression Fc^*^=kFc[1+0.001xFc^2^\l^3^/sin(2\q)]^-1/4^
_refine_ls_extinction_method SHELXL
_refine_ls_goodness_of_fit_ref 1.038
_refine_ls_hydrogen_treatment constr
_refine_ls_matrix_type full
_refine_ls_number_parameters 394
_refine_ls_number_reflns 7679
_refine_ls_number_restraints 0
_refine_ls_restrained_S_all 1.038
_refine_ls_R_factor_all 0.1072
_refine_ls_R_factor_gt 0.0684
_refine_ls_shift/su_max 0.000
_refine_ls_shift/su_mean 0.000
_refine_ls_structure_factor_coef Fsqd
_refine_ls_weighting_details 'w=1/[\s^2^(Fo^2^)+(0.1401P)^2^] where P=(Fo^2^+2Fc^2^)/3'
_refine_ls_weighting_scheme calc
_refine_ls_wR_factor_gt 0.1992
_refine_ls_wR_factor_ref 0.2230
_reflns_number_gt 4716
_reflns_number_total 7679
_reflns_threshold_expression 'I > 2\s(I)'
_cod_data_source_file is5374sup1.cf
_cod_data_source_block I
_cod_database_code 2239987
_cod_database_fobs_code 2239987
_shelx_space_group_comment
;
The symmetry employed for this shelxl refinement is uniquely defined
by the following loop, which should always be used as a source of
symmetry information in preference to the above space-group names.
They are only intended as comments.
;
_shelx_estimated_absorpt_t_min 0.971
_shelx_estimated_absorpt_t_max 0.993
_shelxl_version_number 2014/6

loop_
_space_group_symop_operation_xyz
'x, y, z'
'-x, -y, -z'

loop_
_atom_site_type_symbol
_atom_site_label
_atom_site_fract_x
_atom_site_fract_y
_atom_site_fract_z
_atom_site_U_iso_or_equiv
_atom_site_adp_type
_atom_site_calc_flag
_atom_site_occupancy
Mn Mn1 0.5000 0.5000 0.5000 0.0337(2) Uani d 1
Mn Mn2 1.0000 0.5000 0.0000 0.0370(2) Uani d 1
N N1 0.3876(3) 0.1435(3) 0.3766(2) 0.0470(7) Uani d 1
H H1A 0.4305 0.1641 0.3249 0.056 Uiso calc 1
N N2 0.4163(3) 0.3654(3) 0.51136(17) 0.0374(6) Uani d 1
N N3 0.2623(3) 0.6564(3) 0.53278(18) 0.0425(6) Uani d 1
N N4 0.2438(3) 0.7984(3) 0.3331(2) 0.0432(6) Uani d 1
H H4 0.3286 0.7212 0.3413 0.052 Uiso calc 1
N N5 1.0374(3) 0.5081(3) 0.23664(18) 0.0399(6) Uani d 1
H H5A 1.0444 0.4558 0.1979 0.048 Uiso calc 1
N N6 0.9404(3) 0.7068(3) 0.05388(18) 0.0392(6) Uani d 1
N N7 0.7813(3) 0.5863(3) 0.00379(19) 0.0403(6) Uani d 1
N N8 0.4871(3) 0.5318(3) 0.1303(2) 0.0497(7) Uani d 1
H H8 0.5362 0.4546 0.1719 0.060 Uiso calc 1
O O1 0.4992(3) 0.4489(3) 0.63029(15) 0.0420(5) Uani d 1
O O2 0.9660(2) 0.6340(2) -0.11102(15) 0.0406(5) Uani d 1
C C1 0.3287(4) 0.0528(4) 0.3925(3) 0.0530(9) Uani d 1
H H1 0.3268 0.0021 0.3497 0.064 Uiso calc 1
C C2 0.2728(4) 0.0467(4) 0.4801(3) 0.0543(9) Uani d 1
H H2 0.2259 -0.0090 0.5088 0.065 Uiso calc 1
C C3 0.2972(4) 0.1374(4) 0.5201(3) 0.0501(8) Uani d 1
H H3 0.2696 0.1545 0.5807 0.060 Uiso calc 1
C C4 0.3697(4) 0.1984(3) 0.4542(2) 0.0411(7) Uani d 1
C C5 0.4203(3) 0.2987(3) 0.4509(2) 0.0394(7) Uani d 1
H H5 0.4647 0.3200 0.3940 0.047 Uiso calc 1
C C6 0.3538(4) 0.3449(4) 0.6050(2) 0.0476(8) Uani d 1
H H6A 0.4084 0.2443 0.6380 0.057 Uiso calc 1
H H6B 0.2511 0.3679 0.6014 0.057 Uiso calc 1
C C7 0.3654(4) 0.4475(4) 0.6559(2) 0.0439(7) Uani d 1
H H7 0.3629 0.4117 0.7238 0.053 Uiso calc 1
C C8 0.2444(4) 0.5988(4) 0.6308(2) 0.0460(8) Uani d 1
H H8A 0.1492 0.5994 0.6413 0.055 Uiso calc 1
H H8B 0.2483 0.6589 0.6695 0.055 Uiso calc 1
C C9 0.1474(4) 0.7678(4) 0.4932(2) 0.0448(8) Uani d 1
H H9 0.0616 0.8030 0.5298 0.054 Uiso calc 1
C C10 0.1401(4) 0.8415(4) 0.3988(2) 0.0418(7) Uani d 1
C C11 0.0259(4) 0.9673(4) 0.3590(3) 0.0494(8) Uani d 1
H H11 -0.0618 1.0217 0.3894 0.059 Uiso calc 1
C C12 0.0602(4) 1.0018(4) 0.2666(3) 0.0514(9) Uani d 1
H H12 0.0019 1.0833 0.2222 0.062 Uiso calc 1
C C13 0.1962(4) 0.8930(4) 0.2529(2) 0.0506(9) Uani d 1
H H13 0.2483 0.8859 0.1959 0.061 Uiso calc 1
C C14 1.0783(4) 0.4581(4) 0.3259(2) 0.0440(8) Uani d 1
H H14 1.1192 0.3605 0.3567 0.053 Uiso calc 1
C C15 1.0514(4) 0.5702(4) 0.3644(2) 0.0478(8) Uani d 1
H H15 1.0698 0.5646 0.4260 0.057 Uiso calc 1
C C16 0.9909(4) 0.6960(4) 0.2954(2) 0.0436(7) Uani d 1
H H16 0.9614 0.7908 0.3020 0.052 Uiso calc 1
C C17 0.9829(3) 0.6557(3) 0.2167(2) 0.0391(7) Uani d 1
C C18 0.9344(3) 0.7474(3) 0.1285(2) 0.0390(7) Uani d 1
H H18 0.8941 0.8474 0.1251 0.047 Uiso calc 1
C C19 0.8833(4) 0.8196(3) -0.0296(2) 0.0448(8) Uani d 1
H H19A 0.9579 0.8485 -0.0578 0.054 Uiso calc 1
H H19B 0.7971 0.9048 -0.0137 0.054 Uiso calc 1
C C20 0.8422(4) 0.7605(3) -0.0969(2) 0.0431(7) Uani d 1
H H20 0.8145 0.8315 -0.1567 0.052 Uiso calc 1
C C21 0.7186(4) 0.7242(3) -0.0626(2) 0.0426(7) Uani d 1
H H21A 0.6417 0.7999 -0.0324 0.051 Uiso calc 1
H H21B 0.6757 0.7162 -0.1146 0.051 Uiso calc 1
C C22 0.7018(4) 0.5366(3) 0.0565(2) 0.0413(7) Uani d 1
H H22 0.7532 0.4472 0.0971 0.050 Uiso calc 1
C C23 0.5464(4) 0.5981(4) 0.0621(2) 0.0435(7) Uani d 1
C C24 0.4318(4) 0.7159(4) 0.0125(3) 0.0488(8) Uani d 1
H H24 0.4395 0.7834 -0.0386 0.059 Uiso calc 1
C C25 0.3023(4) 0.7167(4) 0.0518(3) 0.0542(9) Uani d 1
H H25 0.2065 0.7835 0.0318 0.065 Uiso calc 1
C C26 0.3408(4) 0.6038(5) 0.1238(3) 0.0587(10) Uani d 1
H H26 0.2751 0.5789 0.1637 0.070 Uiso calc 1
N N9 0.6664(4) 0.1756(3) 0.2130(2) 0.0536(8) Uani d 1
O O3 0.7146(4) 0.0487(3) 0.2126(3) 0.0847(10) Uani d 1
O O4 0.5335(4) 0.2489(3) 0.2351(2) 0.0736(9) Uani d 1
O O5 0.7396(4) 0.2393(3) 0.1937(2) 0.0816(10) Uani d 1
C C27 0.5483(5) 0.8915(5) 0.1434(3) 0.0647(11) Uani d 1
H H27A 0.5612 0.9497 0.0855 0.097 Uiso calc 1
H H27B 0.4776 0.8609 0.1351 0.097 Uiso calc 1
H H27C 0.6414 0.8070 0.1616 0.097 Uiso calc 1
O O6 0.4984(4) 0.9716(4) 0.2111(2) 0.0767(9) Uani d 1
H H6 0.5689 0.9692 0.2335 0.115 Uiso calc 1

loop_
_atom_site_aniso_label
_atom_site_aniso_U_11
_atom_site_aniso_U_22
_atom_site_aniso_U_33
_atom_site_aniso_U_12
_atom_site_aniso_U_13
_atom_site_aniso_U_23
Mn1 0.0435(4) 0.0353(4) 0.0310(3) -0.0242(3) -0.0070(3) -0.0055(2)
Mn2 0.0459(4) 0.0355(4) 0.0377(4) -0.0254(3) -0.0034(3) -0.0060(3)
N1 0.0617(18) 0.0434(16) 0.0475(16) -0.0297(14) -0.0076(13) -0.0146(12)
N2 0.0460(15) 0.0404(14) 0.0355(13) -0.0270(12) -0.0055(11) -0.0069(10)
N3 0.0583(17) 0.0484(16) 0.0352(14) -0.0351(14) -0.0027(12) -0.0098(11)
N4 0.0473(15) 0.0349(14) 0.0526(16) -0.0219(12) -0.0139(13) -0.0054(11)
N5 0.0443(15) 0.0419(15) 0.0417(14) -0.0248(12) -0.0028(11) -0.0116(11)
N6 0.0475(15) 0.0378(14) 0.0406(14) -0.0263(12) -0.0022(11) -0.0074(11)
N7 0.0485(15) 0.0392(14) 0.0425(14) -0.0268(12) -0.0022(12) -0.0099(11)
N8 0.0544(18) 0.0510(18) 0.0534(17) -0.0321(15) 0.0050(14) -0.0145(14)
O1 0.0514(13) 0.0506(13) 0.0365(11) -0.0325(11) -0.0047(10) -0.0092(9)
O2 0.0518(13) 0.0394(12) 0.0390(11) -0.0280(11) -0.0031(10) -0.0068(9)
C1 0.056(2) 0.046(2) 0.070(2) -0.0280(17) -0.0115(18) -0.0204(17)
C2 0.054(2) 0.051(2) 0.076(3) -0.0359(18) 0.0054(18) -0.0225(18)
C3 0.053(2) 0.047(2) 0.063(2) -0.0301(17) 0.0031(17) -0.0195(16)
C4 0.0455(17) 0.0372(16) 0.0471(18) -0.0219(14) -0.0083(14) -0.0103(13)
C5 0.0455(17) 0.0408(17) 0.0385(16) -0.0242(14) -0.0054(13) -0.0082(13)
C6 0.061(2) 0.051(2) 0.0452(18) -0.0369(18) 0.0021(16) -0.0125(15)
C7 0.0526(19) 0.0461(18) 0.0409(17) -0.0294(16) -0.0019(14) -0.0075(14)
C8 0.058(2) 0.051(2) 0.0369(17) -0.0315(17) -0.0039(14) -0.0056(14)
C9 0.052(2) 0.0451(19) 0.0491(19) -0.0303(16) -0.0017(15) -0.0136(15)
C10 0.058(2) 0.0419(17) 0.0392(16) -0.0331(16) -0.0110(14) -0.0049(13)
C11 0.0506(19) 0.048(2) 0.060(2) -0.0288(17) -0.0009(16) -0.0181(16)
C12 0.062(2) 0.0414(19) 0.054(2) -0.0277(17) -0.0198(17) 0.0022(15)
C13 0.066(2) 0.059(2) 0.0411(18) -0.042(2) -0.0040(16) -0.0065(15)
C14 0.0443(18) 0.0463(19) 0.0465(18) -0.0240(15) -0.0103(14) -0.0067(14)
C15 0.055(2) 0.057(2) 0.0446(18) -0.0347(18) -0.0076(15) -0.0107(15)
C16 0.0478(18) 0.0464(19) 0.0471(18) -0.0272(15) -0.0020(14) -0.0158(14)
C17 0.0416(16) 0.0408(17) 0.0445(17) -0.0262(14) -0.0005(13) -0.0102(13)
C18 0.0435(17) 0.0384(16) 0.0450(17) -0.0249(14) -0.0028(13) -0.0118(13)
C19 0.061(2) 0.0343(16) 0.0458(18) -0.0278(16) -0.0096(15) -0.0033(13)
C20 0.057(2) 0.0350(16) 0.0403(17) -0.0245(15) -0.0095(15) -0.0026(13)
C21 0.0502(19) 0.0370(17) 0.0445(18) -0.0231(15) -0.0075(14) -0.0052(13)
C22 0.0516(19) 0.0383(17) 0.0437(17) -0.0270(15) -0.0043(14) -0.0102(13)
C23 0.0526(19) 0.0488(19) 0.0453(18) -0.0334(16) 0.0038(14) -0.0186(14)
C24 0.053(2) 0.053(2) 0.0489(19) -0.0288(17) -0.0054(16) -0.0147(15)
C25 0.047(2) 0.060(2) 0.065(2) -0.0272(18) 0.0007(17) -0.0254(19)
C26 0.052(2) 0.064(3) 0.077(3) -0.036(2) 0.0161(19) -0.033(2)
N9 0.060(2) 0.0422(17) 0.062(2) -0.0288(16) -0.0171(16) 0.0033(14)
O3 0.091(2) 0.0600(19) 0.115(3) -0.0362(18) -0.017(2) -0.0284(19)
O4 0.106(3) 0.0543(17) 0.0586(18) -0.0387(18) 0.0115(17) -0.0116(13)
O5 0.091(2) 0.0552(18) 0.104(3) -0.0405(18) -0.040(2) 0.0090(16)
C27 0.061(2) 0.077(3) 0.067(3) -0.032(2) 0.005(2) -0.038(2)
O6 0.086(2) 0.082(2) 0.075(2) -0.045(2) 0.0010(18) -0.0264(17)

loop_
_atom_type_symbol
_atom_type_description
_atom_type_scat_dispersion_real
_atom_type_scat_dispersion_imag
_atom_type_scat_source
C C 0.0020 0.0010 'International Tables Vol C Tables 4.2.6.8 and 6.1.1.4'
H H 0.0000 0.0000 'International Tables Vol C Tables 4.2.6.8 and 6.1.1.4'
N N 0.0050 0.0020 'International Tables Vol C Tables 4.2.6.8 and 6.1.1.4'
O O 0.0090 0.0050 'International Tables Vol C Tables 4.2.6.8 and 6.1.1.4'
Mn Mn 0.3150 0.5840 'International Tables Vol C Tables 4.2.6.8 and 6.1.1.4'

loop_
_geom_angle_atom_site_label_1
_geom_angle_atom_site_label_2
_geom_angle_atom_site_label_3
_geom_angle_site_symmetry_1
_geom_angle_site_symmetry_3
_geom_angle
O1 Mn1 O1 2_666 . 180.0
O1 Mn1 N2 2_666 . 96.93(10)
O1 Mn1 N2 . . 83.07(10)
N2 Mn1 N2 . 2_666 180.0
O1 Mn1 N3 2_666 . 100.41(10)
O1 Mn1 N3 . . 79.59(10)
N2 Mn1 N3 . . 82.41(10)
N2 Mn1 N3 2_666 . 97.59(10)
N3 Mn1 N3 . 2_666 180.0
O2 Mn2 O2 2_765 . 180.0
O2 Mn2 N7 2_765 . 96.98(11)
O2 Mn2 N7 . . 83.02(11)
N7 Mn2 N7 . 2_765 180.0
O2 Mn2 N6 2_765 . 100.74(9)
O2 Mn2 N6 . . 79.26(9)
N7 Mn2 N6 . . 80.35(10)
N7 Mn2 N6 2_765 . 99.65(10)
N6 Mn2 N6 . 2_765 180.0
C1 N1 C4 . . 109.4(3)
C1 N1 H1A . . 125.3
C4 N1 H1A . . 125.3
C5 N2 C6 . . 122.7(3)
C5 N2 Mn1 . . 127.1(2)
C6 N2 Mn1 . . 110.10(19)
C9 N3 C8 . . 116.0(3)
C9 N3 Mn1 . . 141.1(2)
C8 N3 Mn1 . . 102.9(2)
C13 N4 C10 . . 109.0(3)
C13 N4 H4 . . 125.5
C10 N4 H4 . . 125.5
C14 N5 C17 . . 108.5(3)
C14 N5 H5A . . 125.7
C17 N5 H5A . . 125.7
C18 N6 C19 . . 117.2(3)
C18 N6 Mn2 . . 140.8(2)
C19 N6 Mn2 . . 101.82(18)
C22 N7 C21 . . 122.4(3)
C22 N7 Mn2 . . 128.0(2)
C21 N7 Mn2 . . 109.6(2)
C26 N8 C23 . . 109.2(3)
C26 N8 H8 . . 125.4
C23 N8 H8 . . 125.4
C7 O1 Mn1 . . 105.75(18)
C20 O2 Mn2 . . 106.92(19)
N1 C1 C2 . . 108.9(3)
N1 C1 H1 . . 125.5
C2 C1 H1 . . 125.5
C1 C2 C3 . . 107.7(3)
C1 C2 H2 . . 126.2
C3 C2 H2 . . 126.2
C2 C3 C4 . . 107.4(3)
C2 C3 H3 . . 126.3
C4 C3 H3 . . 126.3
N1 C4 C3 . . 106.5(3)
N1 C4 C5 . . 118.3(3)
C3 C4 C5 . . 135.1(3)
N2 C5 C4 . . 130.9(3)
N2 C5 H5 . . 114.6
C4 C5 H5 . . 114.6
N2 C6 C7 . . 106.8(3)
N2 C6 H6A . . 110.4
C7 C6 H6A . . 110.4
N2 C6 H6B . . 110.4
C7 C6 H6B . . 110.4
H6A C6 H6B . . 108.6
O1 C7 C8 . . 108.4(3)
O1 C7 C6 . . 108.2(3)
C8 C7 C6 . . 112.0(3)
O1 C7 H7 . . 109.4
C8 C7 H7 . . 109.4
C6 C7 H7 . . 109.4
N3 C8 C7 . . 108.4(3)
N3 C8 H8A . . 110.0
C7 C8 H8A . . 110.0
N3 C8 H8B . . 110.0
C7 C8 H8B . . 110.0
H8A C8 H8B . . 108.4
N3 C9 C10 . . 125.5(3)
N3 C9 H9 . . 117.2
C10 C9 H9 . . 117.2
N4 C10 C11 . . 107.7(3)
N4 C10 C9 . . 126.2(3)
C11 C10 C9 . . 126.1(3)
C10 C11 C12 . . 108.5(3)
C10 C11 H11 . . 125.8
C12 C11 H11 . . 125.8
C13 C12 C11 . . 105.6(3)
C13 C12 H12 . . 127.2
C11 C12 H12 . . 127.2
N4 C13 C12 . . 109.2(3)
N4 C13 H13 . . 125.4
C12 C13 H13 . . 125.4
N5 C14 C15 . . 109.3(3)
N5 C14 H14 . . 125.4
C15 C14 H14 . . 125.4
C14 C15 C16 . . 107.2(3)
C14 C15 H15 . . 126.4
C16 C15 H15 . . 126.4
C17 C16 C15 . . 107.2(3)
C17 C16 H16 . . 126.4
C15 C16 H16 . . 126.4
C16 C17 N5 . . 107.7(3)
C16 C17 C18 . . 126.6(3)
N5 C17 C18 . . 125.6(3)
N6 C18 C17 . . 125.9(3)
N6 C18 H18 . . 117.0
C17 C18 H18 . . 117.0
N6 C19 C20 . . 108.3(3)
N6 C19 H19A . . 110.0
C20 C19 H19A . . 110.0
N6 C19 H19B . . 110.0
C20 C19 H19B . . 110.0
H19A C19 H19B . . 108.4
O2 C20 C19 . . 107.1(3)
O2 C20 C21 . . 108.2(2)
C19 C20 C21 . . 113.9(3)
O2 C20 H20 . . 109.2
C19 C20 H20 . . 109.2
C21 C20 H20 . . 109.2
N7 C21 C20 . . 107.0(3)
N7 C21 H21A . . 110.3
C20 C21 H21A . . 110.3
N7 C21 H21B . . 110.3
C20 C21 H21B . . 110.3
H21A C21 H21B . . 108.6
N7 C22 C23 . . 128.8(3)
N7 C22 H22 . . 115.6
C23 C22 H22 . . 115.6
N8 C23 C24 . . 106.9(3)
N8 C23 C22 . . 117.8(3)
C24 C23 C22 . . 135.3(3)
C23 C24 C25 . . 107.5(4)
C23 C24 H24 . . 126.3
C25 C24 H24 . . 126.3
C26 C25 C24 . . 106.7(4)
C26 C25 H25 . . 126.6
C24 C25 H25 . . 126.6
N8 C26 C25 . . 109.7(4)
N8 C26 H26 . . 125.2
C25 C26 H26 . . 125.2
O3 N9 O5 . . 123.6(4)
O3 N9 O4 . . 119.8(3)
O5 N9 O4 . . 116.6(3)
O6 C27 H27A . . 109.5
O6 C27 H27B . . 109.5
H27A C27 H27B . . 109.5
O6 C27 H27C . . 109.5
H27A C27 H27C . . 109.5
H27B C27 H27C . . 109.5
C27 O6 H6 . . 109.5

loop_
_geom_bond_atom_site_label_1
_geom_bond_atom_site_label_2
_geom_bond_distance
Mn1 O1 1.896(2)
Mn1 N2 2.008(2)
Mn1 N3 2.318(3)
Mn2 O2 1.872(2)
Mn2 N7 2.021(3)
Mn2 N6 2.345(3)
N1 C1 1.361(4)
N1 C4 1.383(4)
N1 H1A 0.8800
N2 C5 1.276(4)
N2 C6 1.483(4)
N3 C9 1.309(4)
N3 C8 1.477(4)
N4 C13 1.348(4)
N4 C10 1.352(5)
N4 H4 0.8800
N5 C14 1.357(4)
N5 C17 1.387(4)
N5 H5A 0.8800
N6 C18 1.282(4)
N6 C19 1.476(4)
N7 C22 1.294(4)
N7 C21 1.474(4)
N8 C26 1.353(5)
N8 C23 1.366(4)
N8 H8 0.8800
O1 C7 1.416(4)
O2 C20 1.407(4)
C1 C2 1.366(6)
C1 H1 0.9500
C2 C3 1.404(5)
C2 H2 0.9500
C3 C4 1.405(5)
C3 H3 0.9500
C4 C5 1.416(4)
C5 H5 0.9500
C6 C7 1.553(4)
C6 H6A 0.9900
C6 H6B 0.9900
C7 C8 1.511(5)
C7 H7 1.0000
C8 H8A 0.9900
C8 H8B 0.9900
C9 C10 1.440(5)
C9 H9 0.9500
C10 C11 1.372(5)
C11 C12 1.391(5)
C11 H11 0.9500
C12 C13 1.379(6)
C12 H12 0.9500
C13 H13 0.9500
C14 C15 1.366(5)
C14 H14 0.9500
C15 C16 1.414(5)
C15 H15 0.9500
C16 C17 1.379(4)
C16 H16 0.9500
C17 C18 1.432(4)
C18 H18 0.9500
C19 C20 1.520(4)
C19 H19A 0.9900
C19 H19B 0.9900
C20 C21 1.528(5)
C20 H20 1.0000
C21 H21A 0.9900
C21 H21B 0.9900
C22 C23 1.436(5)
C22 H22 0.9500
C23 C24 1.391(5)
C24 C25 1.409(5)
C24 H24 0.9500
C25 C26 1.354(6)
C25 H25 0.9500
C26 H26 0.9500
N9 O3 1.223(4)
N9 O5 1.231(4)
N9 O4 1.278(4)
C27 O6 1.382(5)
C27 H27A 0.9800
C27 H27B 0.9800
C27 H27C 0.9800
O6 H6 0.8400

loop_
_geom_hbond_atom_site_label_D
_geom_hbond_atom_site_label_H
_geom_hbond_atom_site_label_A
_geom_hbond_site_symmetry_A
_geom_hbond_distance_DH
_geom_hbond_distance_HA
_geom_hbond_distance_DA
_geom_hbond_angle_DHA
N1 H1A O4 . 0.88 1.96 2.800(5) 160
N8 H8 O5 . 0.88 2.27 3.025(5) 144
N4 H4 O1 2_666 0.88 1.87 2.743(4) 174
N5 H5A O2 2_765 0.88 1.85 2.723(3) 172
O6 H6 O3 1_565 0.84 2.05 2.781(6) 145

loop_
_geom_torsion_atom_site_label_1
_geom_torsion_atom_site_label_2
_geom_torsion_atom_site_label_3
_geom_torsion_atom_site_label_4
_geom_torsion_site_symmetry_1
_geom_torsion
N2 Mn1 O1 C7 . -41.9(2)
N2 Mn1 O1 C7 2_666 138.1(2)
N3 Mn1 O1 C7 . 41.56(19)
N3 Mn1 O1 C7 2_666 -138.44(19)
N7 Mn2 O2 C20 . 39.63(19)
N7 Mn2 O2 C20 2_765 -140.37(19)
N6 Mn2 O2 C20 . -41.82(18)
N6 Mn2 O2 C20 2_765 138.18(18)
C4 N1 C1 C2 . -0.3(4)
N1 C1 C2 C3 . 0.3(4)
C1 C2 C3 C4 . -0.1(4)
C1 N1 C4 C3 . 0.3(4)
C1 N1 C4 C5 . -178.3(3)
C2 C3 C4 N1 . -0.1(4)
C2 C3 C4 C5 . 178.1(4)
C6 N2 C5 C4 . 1.1(6)
Mn1 N2 C5 C4 . 177.2(3)
N1 C4 C5 N2 . 179.3(3)
C3 C4 C5 N2 . 1.4(7)
C5 N2 C6 C7 . -178.4(3)
Mn1 N2 C6 C7 . 5.0(3)
Mn1 O1 C7 C8 . -66.4(3)
Mn1 O1 C7 C6 . 55.3(3)
N2 C6 C7 O1 . -38.4(4)
N2 C6 C7 C8 . 81.0(3)
C9 N3 C8 C7 . 161.2(3)
Mn1 N3 C8 C7 . -16.6(3)
O1 C7 C8 N3 . 53.1(3)
C6 C7 C8 N3 . -66.2(3)
C8 N3 C9 C10 . 179.7(3)
Mn1 N3 C9 C10 . -3.6(6)
C13 N4 C10 C11 . -1.0(4)
C13 N4 C10 C9 . 178.3(3)
N3 C9 C10 N4 . 8.5(5)
N3 C9 C10 C11 . -172.3(3)
N4 C10 C11 C12 . 0.3(4)
C9 C10 C11 C12 . -179.0(3)
C10 C11 C12 C13 . 0.5(4)
C10 N4 C13 C12 . 1.3(4)
C11 C12 C13 N4 . -1.1(4)
C17 N5 C14 C15 . 0.0(4)
N5 C14 C15 C16 . -0.1(4)
C14 C15 C16 C17 . 0.1(4)
C15 C16 C17 N5 . -0.1(4)
C15 C16 C17 C18 . -177.1(3)
C14 N5 C17 C16 . 0.1(4)
C14 N5 C17 C18 . 177.1(3)
C19 N6 C18 C17 . 179.6(3)
Mn2 N6 C18 C17 . 6.1(6)
C16 C17 C18 N6 . 172.9(3)
N5 C17 C18 N6 . -3.6(5)
C18 N6 C19 C20 . -156.8(3)
Mn2 N6 C19 C20 . 19.0(3)
Mn2 O2 C20 C19 . 67.7(3)
Mn2 O2 C20 C21 . -55.4(3)
N6 C19 C20 O2 . -55.2(4)
N6 C19 C20 C21 . 64.3(4)
C22 N7 C21 C20 . 168.6(3)
Mn2 N7 C21 C20 . -9.4(3)
O2 C20 C21 N7 . 41.0(3)
C19 C20 C21 N7 . -77.9(3)
C21 N7 C22 C23 . 0.4(5)
Mn2 N7 C22 C23 . 178.1(2)
C26 N8 C23 C24 . 0.5(4)
C26 N8 C23 C22 . -179.2(3)
N7 C22 C23 N8 . -173.4(3)
N7 C22 C23 C24 . 7.0(6)
N8 C23 C24 C25 . -1.1(4)
C22 C23 C24 C25 . 178.6(3)
C23 C24 C25 C26 . 1.2(4)
C23 N8 C26 C25 . 0.3(4)
C24 C25 C26 N8 . -0.9(4)
